data_4104346
loop_
_publ_author_name
'Stephen C. Chmely'
'Christin N. Carlson'
'Timothy P. Hanusa'
'Arnold L. Rheingold'

_publ_contact_author_address
;Department of Chemistry
Vanderbilt University
Nashville, TN 37235
USA
;
_publ_contact_author_email t.hanusa@vanderbilt.edu
_publ_contact_author_fax 615-343-1234
_publ_contact_author_name 'Timothy P. Hanusa'
_publ_contact_author_phone 615-322-4667
_publ_section_title
;
 Classical versus Bridged Allyl Ligands in Magnesium Complexes: The Role
 of Solvent
;
_journal_name_full 'Journal of the American Chemical Society'
_journal_page_first 6344
_journal_page_last 6345
_journal_paper_doi 10.1021/ja900998t
_journal_volume 131
_journal_year 2009
_chemical_formula_moiety 'C26 H58 Mg O2 Si4'
_chemical_formula_sum 'C26 H58 Mg O2 Si4'
_chemical_formula_weight 539.39
_chemical_name_common 03086
_chemical_name_systematic
; 
 ? 
;
_space_group_IT_number 14
_symmetry_cell_setting monoclinic
_symmetry_space_group_name_Hall '-P 2ybc'
_symmetry_space_group_name_H-M 'P 1 21/c 1'
_atom_sites_solution_hydrogens geom
_atom_sites_solution_primary direct
_atom_sites_solution_secondary difmap
_audit_creation_method SHELXL-97
_cell_angle_alpha 90.00
_cell_angle_beta 95.666(2)
_cell_angle_gamma 90.00
_cell_formula_units_Z 4
_cell_length_a 9.700(1)
_cell_length_b 17.298(2)
_cell_length_c 21.756(3)
_cell_measurement_reflns_used 1954
_cell_measurement_temperature 173(2)
_cell_volume 3632.6(8)
_computing_cell_refinement 'SAINT, Bruker'
_computing_data_collection 'SMART, Bruker'
_computing_data_reduction 'SAINT, Bruker'
_computing_molecular_graphics 'SHELXTL, Bruker'
_computing_structure_refinement SHELXL-97
_computing_structure_solution SHELXS-97
_diffrn_ambient_temperature 173(2)
_diffrn_measured_fraction_theta_full 0.997
_diffrn_measured_fraction_theta_max 0.997
_diffrn_measurement_device_type 'Siemens SMART Platform CCD'
_diffrn_measurement_method 'area detector, omega scans'
_diffrn_radiation_monochromator graphite
_diffrn_radiation_source 'normal-focus sealed tube'
_diffrn_radiation_type MoK\a
_diffrn_radiation_wavelength 0.71073
_diffrn_reflns_av_R_equivalents 0.0355
_diffrn_reflns_av_sigmaI/netI 0.0374
_diffrn_reflns_limit_h_max 10
_diffrn_reflns_limit_h_min -11
_diffrn_reflns_limit_k_max 20
_diffrn_reflns_limit_k_min -20
_diffrn_reflns_limit_l_max 25
_diffrn_reflns_limit_l_min -23
_diffrn_reflns_number 21973
_diffrn_reflns_theta_full 25.05
_diffrn_reflns_theta_max 25.05
_diffrn_reflns_theta_min 1.51
_exptl_absorpt_coefficient_mu 0.199
_exptl_absorpt_correction_T_max 1.000000
_exptl_absorpt_correction_T_min 0.911165
_exptl_absorpt_correction_type multi-scan
_exptl_absorpt_process_details 'SADABS, R. Blessing, 1995'
_exptl_crystal_colour colorless
_exptl_crystal_density_diffrn 0.986
_exptl_crystal_density_method 'not measured'
_exptl_crystal_description plate
_exptl_crystal_F_000 1192
_exptl_crystal_size_max 0.32
_exptl_crystal_size_mid 0.24
_exptl_crystal_size_min 0.08
_refine_diff_density_max 0.189
_refine_diff_density_min -0.255
_refine_diff_density_rms 0.042
_refine_ls_extinction_method none
_refine_ls_goodness_of_fit_ref 1.014
_refine_ls_hydrogen_treatment mixed
_refine_ls_matrix_type full
_refine_ls_number_parameters 360
_refine_ls_number_reflns 6425
_refine_ls_number_restraints 54
_refine_ls_restrained_S_all 1.011
_refine_ls_R_factor_all 0.0717
_refine_ls_R_factor_gt 0.0475
_refine_ls_shift/su_max 0.001
_refine_ls_shift/su_mean 0.000
_refine_ls_structure_factor_coef Fsqd
_refine_ls_weighting_details 'calc w=1/[\s^2^(Fo^2^)+(0.0415P)^2^+2.1103P] where P=(Fo^2^+2Fc^2^)/3'
_refine_ls_weighting_scheme calc
_refine_ls_wR_factor_gt 0.1026
_refine_ls_wR_factor_ref 0.1117
_reflns_number_gt 4744
_reflns_number_total 6425
_reflns_threshold_expression >2sigma(I)
_cod_data_source_file ja900998t_si_002.cif
_cod_data_source_block 03086
_cod_original_cell_volume 3632.7(8)
_cod_database_code 4104346

loop_
_symmetry_equiv_pos_as_xyz
'x, y, z'
'-x, y+1/2, -z+1/2'
'-x, -y, -z'
'x, -y-1/2, z-1/2'

loop_
_atom_site_label
_atom_site_type_symbol
_atom_site_fract_x
_atom_site_fract_y
_atom_site_fract_z
_atom_site_U_iso_or_equiv
_atom_site_adp_type
_atom_site_occupancy
_atom_site_symmetry_multiplicity
_atom_site_calc_flag
_atom_site_refinement_flags
_atom_site_disorder_assembly
_atom_site_disorder_group
Mg1 Mg 0.17261(8) 0.63788(4) 0.75840(3) 0.0376(2) Uani 1 1 d D . .
C1 C 0.2991(3) 0.53238(14) 0.76789(11) 0.0394(6) Uani 1 1 d . A .
H1 H 0.389(3) 0.5529(14) 0.7739(11) 0.047 Uiso 1 1 d . . .
C2 C 0.2643(3) 0.49226(13) 0.82371(11) 0.0370(5) Uani 1 1 d . . .
H2 H 0.171(2) 0.4672(14) 0.8202(10) 0.044 Uiso 1 1 d . . .
C3 C 0.3357(3) 0.48502(14) 0.88002(11) 0.0381(5) Uani 1 1 d . A .
H3 H 0.425(3) 0.5043(14) 0.8854(11) 0.046 Uiso 1 1 d . . .
Si1 Si 0.27924(8) 0.47436(4) 0.69645(3) 0.04656(19) Uani 1 1 d . . .
C4 C 0.1237(3) 0.41004(17) 0.69416(13) 0.0664(8) Uani 1 1 d . A .
H4A H 0.0408 0.4415 0.6975 0.100 Uiso 1 1 calc R . .
H4B H 0.1351 0.3735 0.7287 0.100 Uiso 1 1 calc R . .
H4C H 0.1138 0.3814 0.6551 0.100 Uiso 1 1 calc R . .
C5 C 0.4317(4) 0.4110(2) 0.68862(18) 0.1015(14) Uani 1 1 d . A .
H5A H 0.4154 0.3801 0.6508 0.152 Uiso 1 1 calc R . .
H5B H 0.4456 0.3765 0.7244 0.152 Uiso 1 1 calc R . .
H5C H 0.5145 0.4430 0.6865 0.152 Uiso 1 1 calc R . .
C6 C 0.2573(4) 0.53614(19) 0.62535(13) 0.0814(11) Uani 1 1 d . A .
H6A H 0.1707 0.5655 0.6248 0.122 Uiso 1 1 calc R . .
H6B H 0.2542 0.5032 0.5886 0.122 Uiso 1 1 calc R . .
H6C H 0.3355 0.5720 0.6255 0.122 Uiso 1 1 calc R . .
Si2 Si 0.26740(7) 0.44148(4) 0.94813(3) 0.03957(17) Uani 1 1 d . . .
C7 C 0.2520(3) 0.51647(16) 1.00920(12) 0.0589(8) Uani 1 1 d . A .
H7A H 0.3427 0.5402 1.0203 0.088 Uiso 1 1 calc R . .
H7B H 0.2194 0.4921 1.0458 0.088 Uiso 1 1 calc R . .
H7C H 0.1858 0.5563 0.9934 0.088 Uiso 1 1 calc R . .
C8 C 0.3827(3) 0.36399(18) 0.98392(14) 0.0694(9) Uani 1 1 d . A .
H8A H 0.4758 0.3850 0.9946 0.104 Uiso 1 1 calc R . .
H8B H 0.3873 0.3213 0.9546 0.104 Uiso 1 1 calc R . .
H8C H 0.3455 0.3450 1.0214 0.104 Uiso 1 1 calc R . .
C9 C 0.0939(3) 0.39742(15) 0.92605(12) 0.0509(7) Uani 1 1 d . A .
H9A H 0.1009 0.3601 0.8926 0.076 Uiso 1 1 calc R . .
H9B H 0.0277 0.4381 0.9121 0.076 Uiso 1 1 calc R . .
H9C H 0.0621 0.3709 0.9619 0.076 Uiso 1 1 calc R . .
C10 C -0.0530(3) 0.65299(15) 0.74429(11) 0.0406(6) Uani 1 1 d . A .
H10 H -0.064(2) 0.7089(15) 0.7471(11) 0.049 Uiso 1 1 d . . .
C11 C -0.1064(3) 0.62418(15) 0.68299(11) 0.0418(6) Uani 1 1 d . . .
H11 H -0.104(2) 0.5669(15) 0.6767(11) 0.050 Uiso 1 1 d . . .
C12 C -0.1582(3) 0.66317(15) 0.63184(12) 0.0464(6) Uani 1 1 d . A .
H12 H -0.165(3) 0.7168(15) 0.6352(12) 0.056 Uiso 1 1 d . . .
Si3 Si -0.20907(9) 0.61847(4) 0.55648(3) 0.0518(2) Uani 1 1 d . . .
C13 C -0.1704(3) 0.50367(17) 0.79646(13) 0.0613(8) Uani 1 1 d . A .
H13A H -0.2345 0.4958 0.7593 0.092 Uiso 1 1 calc R . .
H13B H -0.2108 0.4821 0.8323 0.092 Uiso 1 1 calc R . .
H13C H -0.0824 0.4776 0.7915 0.092 Uiso 1 1 calc R . .
C14 C -0.0349(3) 0.62453(18) 0.88475(12) 0.0597(8) Uani 1 1 d . A .
H14A H -0.0856 0.6035 0.9178 0.090 Uiso 1 1 calc R . .
H14B H -0.0189 0.6799 0.8917 0.090 Uiso 1 1 calc R . .
H14C H 0.0543 0.5979 0.8847 0.090 Uiso 1 1 calc R . .
C15 C -0.3120(3) 0.6547(2) 0.81561(17) 0.0877(11) Uani 1 1 d . A .
H15A H -0.3725 0.6458 0.7775 0.132 Uiso 1 1 calc R . .
H15B H -0.3008 0.7104 0.8226 0.132 Uiso 1 1 calc R . .
H15C H -0.3535 0.6312 0.8504 0.132 Uiso 1 1 calc R . .
Si4 Si -0.13877(7) 0.60984(4) 0.80852(3) 0.04546(19) Uani 1 1 d . . .
C16 C -0.1692(4) 0.51327(17) 0.55998(15) 0.0891(12) Uani 1 1 d . A .
H16A H -0.2148 0.4895 0.5935 0.134 Uiso 1 1 calc R . .
H16B H -0.0688 0.5059 0.5676 0.134 Uiso 1 1 calc R . .
H16C H -0.2029 0.4890 0.5206 0.134 Uiso 1 1 calc R . .
C17 C -0.1146(4) 0.6650(2) 0.49596(14) 0.0909(12) Uani 1 1 d . A .
H17A H -0.1466 0.6430 0.4555 0.136 Uiso 1 1 calc R . .
H17B H -0.0150 0.6557 0.5049 0.136 Uiso 1 1 calc R . .
H17C H -0.1325 0.7207 0.4955 0.136 Uiso 1 1 calc R . .
C18 C -0.3982(4) 0.6292(2) 0.53273(18) 0.0963(12) Uani 1 1 d . A .
H18A H -0.4509 0.6023 0.5624 0.144 Uiso 1 1 calc R . .
H18B H -0.4202 0.6067 0.4916 0.144 Uiso 1 1 calc R . .
H18C H -0.4228 0.6841 0.5317 0.144 Uiso 1 1 calc R . .
O1 O 0.2506(11) 0.7130(12) 0.6972(7) 0.046(2) Uani 0.795(15) 1 d PD A 1
C19 C 0.1721(7) 0.7611(4) 0.6514(4) 0.0558(17) Uani 0.795(15) 1 d PD A 1
H19A H 0.1296 0.8054 0.6713 0.067 Uiso 0.795(15) 1 calc PR A 1
H19B H 0.0981 0.7308 0.6278 0.067 Uiso 0.795(15) 1 calc PR A 1
C20 C 0.2783(8) 0.7886(5) 0.6096(3) 0.082(3) Uani 0.795(15) 1 d PD A 1
H20A H 0.2475 0.8359 0.5867 0.099 Uiso 0.795(15) 1 calc PR A 1
H20B H 0.3008 0.7480 0.5801 0.099 Uiso 0.795(15) 1 calc PR A 1
C21 C 0.4002(7) 0.8046(5) 0.6585(3) 0.083(2) Uani 0.795(15) 1 d PD A 1
H21A H 0.4887 0.8091 0.6397 0.099 Uiso 0.795(15) 1 calc PR A 1
H21B H 0.3849 0.8521 0.6823 0.099 Uiso 0.795(15) 1 calc PR A 1
C22 C 0.3970(11) 0.7327(12) 0.6984(7) 0.0604(11) Uani 0.795(15) 1 d PD A 1
H22A H 0.4494 0.6900 0.6812 0.072 Uiso 0.795(15) 1 calc PR A 1
H22B H 0.4375 0.7434 0.7411 0.072 Uiso 0.795(15) 1 calc PR A 1
O1' O 0.254(5) 0.706(5) 0.694(3) 0.046(2) Uani 0.205(15) 1 d PD A 5
C19' C 0.180(3) 0.7429(19) 0.6403(18) 0.0558(17) Uani 0.205(15) 1 d PD A 5
H19C H 0.0901 0.7643 0.6507 0.067 Uiso 0.205(15) 1 calc PR A 5
H19D H 0.1619 0.7057 0.6059 0.067 Uiso 0.205(15) 1 calc PR A 5
C20' C 0.276(3) 0.807(2) 0.6238(18) 0.082(3) Uani 0.205(15) 1 d PD A 5
H20C H 0.2627 0.8540 0.6481 0.099 Uiso 0.205(15) 1 calc PR A 5
H20D H 0.2613 0.8191 0.5792 0.099 Uiso 0.205(15) 1 calc PR A 5
C21' C 0.419(2) 0.7721(18) 0.6405(14) 0.083(2) Uani 0.205(15) 1 d PD A 5
H21C H 0.4451 0.7372 0.6076 0.099 Uiso 0.205(15) 1 calc PR A 5
H21D H 0.4896 0.8130 0.6480 0.099 Uiso 0.205(15) 1 calc PR A 5
C22' C 0.400(4) 0.728(5) 0.699(3) 0.0604(11) Uani 0.205(15) 1 d PD A 5
H22C H 0.4596 0.6814 0.7024 0.072 Uiso 0.205(15) 1 calc PR A 5
H22D H 0.4233 0.7608 0.7359 0.072 Uiso 0.205(15) 1 calc PR A 5
O2 O 0.2414(16) 0.7098(7) 0.8301(6) 0.0406(16) Uani 0.787(6) 1 d PD A 1
C23 C 0.1940(15) 0.7889(8) 0.8359(5) 0.0624(19) Uani 0.787(6) 1 d PD A 1
H23A H 0.0915 0.7910 0.8309 0.075 Uiso 0.787(6) 1 calc PR A 1
H23B H 0.2294 0.8219 0.8037 0.075 Uiso 0.787(6) 1 calc PR A 1
C24 C 0.2486(9) 0.8167(4) 0.8991(4) 0.071(2) Uani 0.787(6) 1 d PD A 1
H24A H 0.1752 0.8432 0.9196 0.086 Uiso 0.787(6) 1 calc PR A 1
H24B H 0.3273 0.8527 0.8967 0.086 Uiso 0.787(6) 1 calc PR A 1
C25 C 0.2956(5) 0.7429(2) 0.93370(17) 0.0569(11) Uani 0.787(6) 1 d PD A 1
H25A H 0.3733 0.7533 0.9657 0.068 Uiso 0.787(6) 1 calc PR A 1
H25B H 0.2184 0.7187 0.9533 0.068 Uiso 0.787(6) 1 calc PR A 1
C26 C 0.3406(13) 0.6934(4) 0.8832(5) 0.0493(11) Uani 0.787(6) 1 d PD A 1
H26A H 0.4358 0.7069 0.8742 0.059 Uiso 0.787(6) 1 calc PR A 1
H26B H 0.3381 0.6380 0.8945 0.059 Uiso 0.787(6) 1 calc PR A 1
O2' O 0.257(6) 0.708(3) 0.828(2) 0.0406(16) Uani 0.213(6) 1 d PD A 5
C23' C 0.215(6) 0.788(3) 0.8347(18) 0.0624(19) Uani 0.213(6) 1 d PD A 5
H23C H 0.1166 0.7956 0.8186 0.075 Uiso 0.213(6) 1 calc PR A 5
H23D H 0.2734 0.8235 0.8126 0.075 Uiso 0.213(6) 1 calc PR A 5
C24' C 0.236(3) 0.802(2) 0.9040(18) 0.071(2) Uani 0.213(6) 1 d PD A 5
H24C H 0.1624 0.7767 0.9258 0.086 Uiso 0.213(6) 1 calc PR A 5
H24D H 0.2415 0.8573 0.9146 0.086 Uiso 0.213(6) 1 calc PR A 5
C25' C 0.3768(17) 0.7603(8) 0.9167(7) 0.0569(11) Uani 0.213(6) 1 d PD A 5
H25C H 0.4513 0.7875 0.8974 0.068 Uiso 0.213(6) 1 calc PR A 5
H25D H 0.4041 0.7537 0.9615 0.068 Uiso 0.213(6) 1 calc PR A 5
C26' C 0.339(5) 0.6840(15) 0.885(2) 0.0493(11) Uani 0.213(6) 1 d PD A 5
H26C H 0.4230 0.6552 0.8760 0.059 Uiso 0.213(6) 1 calc PR A 5
H26D H 0.2839 0.6512 0.9109 0.059 Uiso 0.213(6) 1 calc PR A 5

loop_
_atom_site_aniso_label
_atom_site_aniso_U_11
_atom_site_aniso_U_22
_atom_site_aniso_U_33
_atom_site_aniso_U_23
_atom_site_aniso_U_13
_atom_site_aniso_U_12
Mg1 0.0412(5) 0.0378(4) 0.0336(4) 0.0042(3) 0.0031(3) -0.0005(3)
C1 0.0405(14) 0.0413(14) 0.0363(13) 0.0028(11) 0.0041(11) -0.0029(11)
C2 0.0391(14) 0.0313(12) 0.0403(13) -0.0013(10) 0.0033(11) 0.0004(10)
C3 0.0368(13) 0.0382(13) 0.0391(13) 0.0021(10) 0.0032(11) 0.0019(11)
Si1 0.0545(4) 0.0466(4) 0.0394(4) -0.0052(3) 0.0086(3) 0.0009(3)
C4 0.085(2) 0.0637(19) 0.0506(17) -0.0166(14) 0.0075(16) -0.0184(17)
C5 0.083(3) 0.115(3) 0.105(3) -0.048(3) 0.003(2) 0.034(2)
C6 0.127(3) 0.076(2) 0.0415(17) -0.0060(16) 0.0126(18) -0.020(2)
Si2 0.0429(4) 0.0389(4) 0.0366(4) 0.0048(3) 0.0024(3) -0.0005(3)
C7 0.079(2) 0.0593(18) 0.0390(15) -0.0005(13) 0.0092(14) -0.0156(15)
C8 0.0620(19) 0.074(2) 0.072(2) 0.0354(17) 0.0066(16) 0.0084(16)
C9 0.0520(16) 0.0531(16) 0.0470(15) 0.0022(12) 0.0017(12) -0.0075(13)
C10 0.0425(14) 0.0398(14) 0.0382(13) 0.0014(11) -0.0031(11) 0.0007(11)
C11 0.0400(14) 0.0408(14) 0.0436(14) 0.0035(11) -0.0002(11) -0.0013(11)
C12 0.0529(16) 0.0399(14) 0.0443(14) 0.0044(12) -0.0048(12) 0.0003(12)
Si3 0.0688(5) 0.0429(4) 0.0411(4) 0.0045(3) -0.0077(4) -0.0020(4)
C13 0.0587(18) 0.069(2) 0.0556(17) 0.0089(15) 0.0033(14) -0.0154(15)
C14 0.0573(18) 0.078(2) 0.0450(16) 0.0046(14) 0.0099(13) -0.0135(15)
C15 0.0493(19) 0.113(3) 0.103(3) 0.013(2) 0.0197(18) 0.0165(19)
Si4 0.0343(4) 0.0578(5) 0.0441(4) 0.0036(3) 0.0030(3) -0.0010(3)
C16 0.150(4) 0.0500(19) 0.060(2) -0.0040(16) -0.023(2) 0.002(2)
C17 0.146(4) 0.079(2) 0.0507(19) -0.0047(17) 0.027(2) -0.020(2)
C18 0.086(3) 0.103(3) 0.092(3) -0.013(2) -0.032(2) 0.000(2)
O1 0.0442(12) 0.050(4) 0.044(2) 0.018(3) 0.0026(11) -0.0019(16)
C19 0.061(2) 0.055(4) 0.049(4) 0.024(3) -0.005(2) 0.002(2)
C20 0.088(3) 0.102(5) 0.057(4) 0.040(4) 0.007(3) -0.007(3)
C21 0.069(3) 0.096(5) 0.084(4) 0.044(4) 0.012(3) -0.021(4)
C22 0.0450(17) 0.075(3) 0.0613(19) 0.0193(19) 0.0071(14) -0.0062(16)
O1' 0.0442(12) 0.050(4) 0.044(2) 0.018(3) 0.0026(11) -0.0019(16)
C19' 0.061(2) 0.055(4) 0.049(4) 0.024(3) -0.005(2) 0.002(2)
C20' 0.088(3) 0.102(5) 0.057(4) 0.040(4) 0.007(3) -0.007(3)
C21' 0.069(3) 0.096(5) 0.084(4) 0.044(4) 0.012(3) -0.021(4)
C22' 0.0450(17) 0.075(3) 0.0613(19) 0.0193(19) 0.0071(14) -0.0062(16)
O2 0.044(4) 0.0364(12) 0.0410(12) -0.0007(8) 0.000(2) 0.0078(17)
C23 0.075(5) 0.0385(15) 0.071(2) -0.0021(14) -0.007(2) 0.018(3)
C24 0.088(3) 0.044(4) 0.082(3) -0.023(3) 0.005(2) 0.009(3)
C25 0.063(3) 0.059(2) 0.047(2) -0.0109(17) -0.0007(18) 0.002(2)
C26 0.0508(16) 0.046(2) 0.0480(17) -0.005(2) -0.0108(13) 0.0094(19)
O2' 0.044(4) 0.0364(12) 0.0410(12) -0.0007(8) 0.000(2) 0.0078(17)
C23' 0.075(5) 0.0385(15) 0.071(2) -0.0021(14) -0.007(2) 0.018(3)
C24' 0.088(3) 0.044(4) 0.082(3) -0.023(3) 0.005(2) 0.009(3)
C25' 0.063(3) 0.059(2) 0.047(2) -0.0109(17) -0.0007(18) 0.002(2)
C26' 0.0508(16) 0.046(2) 0.0480(17) -0.005(2) -0.0108(13) 0.0094(19)

loop_
_atom_type_symbol
_atom_type_description
_atom_type_scat_dispersion_real
_atom_type_scat_dispersion_imag
_atom_type_scat_source
C C 0.0033 0.0016 'International Tables Vol C Tables 4.2.6.8 and 6.1.1.4'
H H 0.0000 0.0000 'International Tables Vol C Tables 4.2.6.8 and 6.1.1.4'
O O 0.0106 0.0060 'International Tables Vol C Tables 4.2.6.8 and 6.1.1.4'
Mg Mg 0.0486 0.0363 'International Tables Vol C Tables 4.2.6.8 and 6.1.1.4'
Si Si 0.0817 0.0704 'International Tables Vol C Tables 4.2.6.8 and 6.1.1.4'

loop_
_geom_angle_atom_site_label_1
_geom_angle_atom_site_label_2
_geom_angle_atom_site_label_3
_geom_angle
O2' Mg1 O1' 91(3)
O2' Mg1 O2 5(2)
O1' Mg1 O2 93(3)
O2' Mg1 O1 88(2)
O1' Mg1 O1 4(4)
O2 Mg1 O1 89.8(8)
O2' Mg1 C10 110.7(18)
O1' Mg1 C10 106.4(14)
O2 Mg1 C10 106.2(4)
O1 Mg1 C10 105.1(4)
O2' Mg1 C1 103.9(15)
O1' Mg1 C1 107(2)
O2 Mg1 C1 107.2(4)
O1 Mg1 C1 110.4(6)
C10 Mg1 C1 130.66(10)
C2 C1 Si1 115.28(17)
C2 C1 Mg1 107.40(16)
Si1 C1 Mg1 111.22(11)
C2 C1 H1 110.5(15)
Si1 C1 H1 109.9(15)
Mg1 C1 H1 101.6(15)
C3 C2 C1 130.9(2)
C3 C2 H2 114.1(13)
C1 C2 H2 115.0(13)
C2 C3 Si2 125.0(2)
C2 C3 H3 118.2(15)
Si2 C3 H3 116.8(15)
C1 Si1 C5 112.32(14)
C1 Si1 C4 111.26(12)
C5 Si1 C4 107.06(17)
C1 Si1 C6 112.28(13)
C5 Si1 C6 106.65(18)
C4 Si1 C6 106.94(15)
Si1 C4 H4A 109.5
Si1 C4 H4B 109.5
H4A C4 H4B 109.5
Si1 C4 H4C 109.5
H4A C4 H4C 109.5
H4B C4 H4C 109.5
Si1 C5 H5A 109.5
Si1 C5 H5B 109.5
H5A C5 H5B 109.5
Si1 C5 H5C 109.5
H5A C5 H5C 109.5
H5B C5 H5C 109.5
Si1 C6 H6A 109.5
Si1 C6 H6B 109.5
H6A C6 H6B 109.5
Si1 C6 H6C 109.5
H6A C6 H6C 109.5
H6B C6 H6C 109.5
C3 Si2 C8 112.40(13)
C3 Si2 C9 110.27(12)
C8 Si2 C9 107.58(14)
C3 Si2 C7 110.34(12)
C8 Si2 C7 106.73(14)
C9 Si2 C7 109.41(13)
Si2 C7 H7A 109.5
Si2 C7 H7B 109.5
H7A C7 H7B 109.5
Si2 C7 H7C 109.5
H7A C7 H7C 109.5
H7B C7 H7C 109.5
Si2 C8 H8A 109.5
Si2 C8 H8B 109.5
H8A C8 H8B 109.5
Si2 C8 H8C 109.5
H8A C8 H8C 109.5
H8B C8 H8C 109.5
Si2 C9 H9A 109.5
Si2 C9 H9B 109.5
H9A C9 H9B 109.5
Si2 C9 H9C 109.5
H9A C9 H9C 109.5
H9B C9 H9C 109.5
C11 C10 Si4 113.82(18)
C11 C10 Mg1 110.09(17)
Si4 C10 Mg1 111.25(11)
C11 C10 H10 111.1(14)
Si4 C10 H10 106.9(14)
Mg1 C10 H10 103.2(14)
C12 C11 C10 130.2(2)
C12 C11 H11 113.2(14)
C10 C11 H11 116.6(14)
C11 C12 Si3 124.7(2)
C11 C12 H12 117.0(16)
Si3 C12 H12 118.2(16)
C12 Si3 C17 110.02(14)
C12 Si3 C16 109.81(13)
C17 Si3 C16 109.69(18)
C12 Si3 C18 112.10(15)
C17 Si3 C18 107.51(19)
C16 Si3 C18 107.64(18)
Si4 C13 H13A 109.5
Si4 C13 H13B 109.5
H13A C13 H13B 109.5
Si4 C13 H13C 109.5
H13A C13 H13C 109.5
H13B C13 H13C 109.5
Si4 C14 H14A 109.5
Si4 C14 H14B 109.5
H14A C14 H14B 109.5
Si4 C14 H14C 109.5
H14A C14 H14C 109.5
H14B C14 H14C 109.5
Si4 C15 H15A 109.5
Si4 C15 H15B 109.5
H15A C15 H15B 109.5
Si4 C15 H15C 109.5
H15A C15 H15C 109.5
H15B C15 H15C 109.5
C10 Si4 C15 111.67(14)
C10 Si4 C14 111.79(12)
C15 Si4 C14 106.27(15)
C10 Si4 C13 111.61(12)
C15 Si4 C13 106.34(16)
C14 Si4 C13 108.85(13)
Si3 C16 H16A 109.5
Si3 C16 H16B 109.5
H16A C16 H16B 109.5
Si3 C16 H16C 109.5
H16A C16 H16C 109.5
H16B C16 H16C 109.5
Si3 C17 H17A 109.5
Si3 C17 H17B 109.5
H17A C17 H17B 109.5
Si3 C17 H17C 109.5
H17A C17 H17C 109.5
H17B C17 H17C 109.5
Si3 C18 H18A 109.5
Si3 C18 H18B 109.5
H18A C18 H18B 109.5
Si3 C18 H18C 109.5
H18A C18 H18C 109.5
H18B C18 H18C 109.5
C19 O1 C22 108.7(4)
C19 O1 Mg1 127.1(7)
C22 O1 Mg1 123.8(6)
O1 C19 C20 104.5(5)
O1 C19 H19A 110.9
C20 C19 H19A 110.9
O1 C19 H19B 110.9
C20 C19 H19B 110.9
H19A C19 H19B 108.9
C19 C20 C21 99.4(6)
C19 C20 H20A 111.9
C21 C20 H20A 111.9
C19 C20 H20B 111.9
C21 C20 H20B 111.9
H20A C20 H20B 109.6
C22 C21 C20 101.0(7)
C22 C21 H21A 111.6
C20 C21 H21A 111.6
C22 C21 H21B 111.6
C20 C21 H21B 111.6
H21A C21 H21B 109.4
O1 C22 C21 104.8(6)
O1 C22 H22A 110.8
C21 C22 H22A 110.8
O1 C22 H22B 110.8
C21 C22 H22B 110.8
H22A C22 H22B 108.9
C22' O1' C19' 110.8(13)
C22' O1' Mg1 122(2)
C19' O1' Mg1 127(3)
O1' C19' C20' 103.6(17)
O1' C19' H19C 111.0
C20' C19' H19C 111.0
O1' C19' H19D 111.0
C20' C19' H19D 111.0
H19C C19' H19D 109.0
C19' C20' C21' 103.1(17)
C19' C20' H20C 111.1
C21' C20' H20C 111.1
C19' C20' H20D 111.1
C21' C20' H20D 111.1
H20C C20' H20D 109.1
C22' C21' C20' 102.6(18)
C22' C21' H21C 111.2
C20' C21' H21C 111.2
C22' C21' H21D 111.2
C20' C21' H21D 111.2
H21C C21' H21D 109.2
O1' C22' C21' 105.1(15)
O1' C22' H22C 110.7
C21' C22' H22C 110.7
O1' C22' H22D 110.7
C21' C22' H22D 110.7
H22C C22' H22D 108.8
C23 O2 C26 107.8(4)
C23 O2 Mg1 123.6(8)
C26 O2 Mg1 128.5(7)
O2 C23 C24 107.1(4)
O2 C23 H23A 110.3
C24 C23 H23A 110.3
O2 C23 H23B 110.3
C24 C23 H23B 110.3
H23A C23 H23B 108.6
C23 C24 C25 104.2(5)
C23 C24 H24A 110.9
C25 C24 H24A 110.9
C23 C24 H24B 110.9
C25 C24 H24B 110.9
H24A C24 H24B 108.9
C26 C25 C24 102.2(5)
C26 C25 H25A 111.3
C24 C25 H25A 111.3
C26 C25 H25B 111.3
C24 C25 H25B 111.3
H25A C25 H25B 109.2
O2 C26 C25 104.7(7)
O2 C26 H26A 110.8
C25 C26 H26A 110.8
O2 C26 H26B 110.8
C25 C26 H26B 110.8
H26A C26 H26B 108.9
C26' O2' C23' 109.1(13)
C26' O2' Mg1 127(3)
C23' O2' Mg1 122(3)
O2' C23' C24' 103.0(17)
O2' C23' H23C 111.2
C24' C23' H23C 111.2
O2' C23' H23D 111.2
C24' C23' H23D 111.2
H23C C23' H23D 109.1
C23' C24' C25' 97.8(18)
C23' C24' H24C 112.2
C25' C24' H24C 112.2
C23' C24' H24D 112.2
C25' C24' H24D 112.2
H24C C24' H24D 109.8
C26' C25' C24' 98.7(17)
C26' C25' H25C 112.0
C24' C25' H25C 112.0
C26' C25' H25D 112.0
C24' C25' H25D 112.0
H25C C25' H25D 109.7
O2' C26' C25' 102.9(13)
O2' C26' H26C 111.2
C25' C26' H26C 111.2
O2' C26' H26D 111.2
C25' C26' H26D 111.2
H26C C26' H26D 109.1

loop_
_geom_bond_atom_site_label_1
_geom_bond_atom_site_label_2
_geom_bond_distance
Mg1 O2' 2.054(8)
Mg1 O1' 2.054(8)
Mg1 O2 2.055(3)
Mg1 O1 2.057(3)
Mg1 C10 2.195(3)
Mg1 C1 2.197(3)
C1 C2 1.467(3)
C1 Si1 1.844(2)
C1 H1 0.94(2)
C2 C3 1.352(3)
C2 H2 1.00(2)
C3 Si2 1.843(2)
C3 H3 0.92(2)
Si1 C5 1.862(3)
Si1 C4 1.871(3)
Si1 C6 1.875(3)
C4 H4A 0.9800
C4 H4B 0.9800
C4 H4C 0.9800
C5 H5A 0.9800
C5 H5B 0.9800
C5 H5C 0.9800
C6 H6A 0.9800
C6 H6B 0.9800
C6 H6C 0.9800
Si2 C8 1.866(3)
Si2 C9 1.867(3)
Si2 C7 1.873(3)
C7 H7A 0.9800
C7 H7B 0.9800
C7 H7C 0.9800
C8 H8A 0.9800
C8 H8B 0.9800
C8 H8C 0.9800
C9 H9A 0.9800
C9 H9B 0.9800
C9 H9C 0.9800
C10 C11 1.469(3)
C10 Si4 1.852(3)
C10 H10 0.98(2)
C11 C12 1.355(3)
C11 H11 1.00(2)
C12 Si3 1.836(3)
C12 H12 0.93(3)
Si3 C17 1.860(3)
Si3 C16 1.860(3)
Si3 C18 1.865(4)
C13 Si4 1.876(3)
C13 H13A 0.9800
C13 H13B 0.9800
C13 H13C 0.9800
C14 Si4 1.871(3)
C14 H14A 0.9800
C14 H14B 0.9800
C14 H14C 0.9800
C15 Si4 1.871(3)
C15 H15A 0.9800
C15 H15B 0.9800
C15 H15C 0.9800
C16 H16A 0.9800
C16 H16B 0.9800
C16 H16C 0.9800
C17 H17A 0.9800
C17 H17B 0.9800
C17 H17C 0.9800
C18 H18A 0.9800
C18 H18B 0.9800
C18 H18C 0.9800
O1 C19 1.455(6)
O1 C22 1.458(5)
C19 C20 1.515(7)
C19 H19A 0.9900
C19 H19B 0.9900
C20 C21 1.535(8)
C20 H20A 0.9900
C20 H20B 0.9900
C21 C22 1.519(10)
C21 H21A 0.9900
C21 H21B 0.9900
C22 H22A 0.9900
C22 H22B 0.9900
O1' C22' 1.453(15)
O1' C19' 1.455(14)
C19' C20' 1.511(16)
C19' H19C 0.9900
C19' H19D 0.9900
C20' C21' 1.517(18)
C20' H20C 0.9900
C20' H20D 0.9900
C21' C22' 1.512(17)
C21' H21C 0.9900
C21' H21D 0.9900
C22' H22C 0.9900
C22' H22D 0.9900
O2 C23 1.453(5)
O2 C26 1.456(5)
C23 C24 1.503(7)
C23 H23A 0.9900
C23 H23B 0.9900
C24 C25 1.529(8)
C24 H24A 0.9900
C24 H24B 0.9900
C25 C26 1.493(9)
C25 H25A 0.9900
C25 H25B 0.9900
C26 H26A 0.9900
C26 H26B 0.9900
O2' C26' 1.458(15)
O2' C23' 1.460(15)
C23' C24' 1.520(16)
C23' H23C 0.9900
C23' H23D 0.9900
C24' C25' 1.546(18)
C24' H24C 0.9900
C24' H24D 0.9900
C25' C26' 1.517(16)
C25' H25C 0.9900
C25' H25D 0.9900
C26' H26C 0.9900
C26' H26D 0.9900

loop_
_geom_torsion_atom_site_label_1
_geom_torsion_atom_site_label_2
_geom_torsion_atom_site_label_3
_geom_torsion_atom_site_label_4
_geom_torsion
O2' Mg1 C1 C2 71(2)
O1' Mg1 C1 C2 166(2)
O2 Mg1 C1 C2 67.7(6)
O1 Mg1 C1 C2 164.0(6)
C10 Mg1 C1 C2 -62.8(2)
O2' Mg1 C1 Si1 -162(2)
O1' Mg1 C1 Si1 -67(2)
O2 Mg1 C1 Si1 -165.3(6)
O1 Mg1 C1 Si1 -69.0(6)
C10 Mg1 C1 Si1 64.14(17)
Si1 C1 C2 C3 129.5(2)
Mg1 C1 C2 C3 -105.9(3)
C1 C2 C3 Si2 172.6(2)
C2 C1 Si1 C5 -82.1(2)
Mg1 C1 Si1 C5 155.36(18)
C2 C1 Si1 C4 37.9(2)
Mg1 C1 Si1 C4 -84.65(16)
C2 C1 Si1 C6 157.7(2)
Mg1 C1 Si1 C6 35.17(19)
C2 C3 Si2 C8 127.2(2)
C2 C3 Si2 C9 7.2(3)
C2 C3 Si2 C7 -113.8(2)
O2' Mg1 C10 C11 161(2)
O1' Mg1 C10 C11 64(3)
O2 Mg1 C10 C11 162.0(5)
O1 Mg1 C10 C11 67.8(7)
C1 Mg1 C10 C11 -67.1(2)
O2' Mg1 C10 Si4 -72(2)
O1' Mg1 C10 Si4 -169(3)
O2 Mg1 C10 Si4 -70.9(5)
O1 Mg1 C10 Si4 -165.1(7)
C1 Mg1 C10 Si4 59.99(17)
Si4 C10 C11 C12 125.1(3)
Mg1 C10 C11 C12 -109.2(3)
C10 C11 C12 Si3 175.2(2)
C11 C12 Si3 C17 -124.1(3)
C11 C12 Si3 C16 -3.3(3)
C11 C12 Si3 C18 116.3(3)
C11 C10 Si4 C15 -78.3(2)
Mg1 C10 Si4 C15 156.64(16)
C11 C10 Si4 C14 162.79(19)
Mg1 C10 Si4 C14 37.72(17)
C11 C10 Si4 C13 40.6(2)
Mg1 C10 Si4 C13 -84.47(15)
O2' Mg1 O1 C19 -115(2)
O1' Mg1 O1 C19 106(25)
O2 Mg1 O1 C19 -110.9(18)
C10 Mg1 O1 C19 -4(2)
C1 Mg1 O1 C19 140.8(16)
O2' Mg1 O1 C22 57(2)
O1' Mg1 O1 C22 -81(24)
O2 Mg1 O1 C22 61.6(19)
C10 Mg1 O1 C22 168.3(17)
C1 Mg1 O1 C22 -47(2)
C22 O1 C19 C20 20.1(18)
Mg1 O1 C19 C20 -166.4(15)
O1 C19 C20 C21 -40.4(15)
C19 C20 C21 C22 45.1(15)
C19 O1 C22 C21 9(2)
Mg1 O1 C22 C21 -164.5(15)
C20 C21 C22 O1 -34.2(18)
O2' Mg1 O1' C22' 51(8)
O2 Mg1 O1' C22' 55(8)
O1 Mg1 O1' C22' 93(27)
C10 Mg1 O1' C22' 163(7)
C1 Mg1 O1' C22' -54(8)
O2' Mg1 O1' C19' -125(8)
O2 Mg1 O1' C19' -121(7)
O1 Mg1 O1' C19' -84(23)
C10 Mg1 O1' C19' -13(8)
C1 Mg1 O1' C19' 130(7)
C22' O1' C19' C20' -17(8)
Mg1 O1' C19' C20' 160(6)
O1' C19' C20' C21' 34(5)
C19' C20' C21' C22' -38(5)
C19' O1' C22' C21' -7(9)
Mg1 O1' C22' C21' 176(6)
C20' C21' C22' O1' 28(7)
O2' Mg1 O2 C23 127(28)
O1' Mg1 O2 C23 64(2)
O1 Mg1 O2 C23 61.5(14)
C10 Mg1 O2 C23 -44.2(14)
C1 Mg1 O2 C23 172.7(12)
O2' Mg1 O2 C26 -54(26)
O1' Mg1 O2 C26 -117(2)
O1 Mg1 O2 C26 -119.2(15)
C10 Mg1 O2 C26 135.2(13)
C1 Mg1 O2 C26 -7.9(16)
C26 O2 C23 C24 -9.2(15)
Mg1 O2 C23 C24 170.2(11)
O2 C23 C24 C25 -14.4(13)
C23 C24 C25 C26 31.6(11)
C23 O2 C26 C25 29.8(14)
Mg1 O2 C26 C25 -149.6(12)
C24 C25 C26 O2 -37.7(11)
O1' Mg1 O2' C26' -131(6)
O1 Mg1 O2' C26' -133(6)
C10 Mg1 O2' C26' 122(5)
C1 Mg1 O2' C26' -23(6)
O1' Mg1 O2' C23' 65(5)
O2 Mg1 O2' C23' -53(25)
O1 Mg1 O2' C23' 62(5)
C10 Mg1 O2' C23' -43(6)
C1 Mg1 O2' C23' 173(5)
C26' O2' C23' C24' -18(6)
Mg1 O2' C23' C24' 150(5)
O2' C23' C24' C25' 43(4)
C23' C24' C25' C26' -52(3)
C23' O2' C26' C25' -16(6)
Mg1 O2' C26' C25' 178(5)
C24' C25' C26' O2' 42(4)
